data_2240487
loop_
_publ_author_name
'Mohd Tajuddin, Amalina'
'Bahron, Hadariah'
'Mohd Zaki, Hamizah'
'Kassim, Karimah'
'Chantrapromma, Suchada'

_publ_section_title
;
 Crystal structure of
 bis(2-{1-[(<i>E</i>)-(4-fluorobenzyl)imino]ethyl}phenolato-\k^2^<i>N</i>,<i>O</i>)palladium(II)
;
_journal_coeditor_code SJ5444
_journal_issue 4
_journal_name_full 'Acta Crystallographica Section E'
_journal_page_first 350
_journal_page_last 353
_journal_paper_doi 10.1107/S2056989015004405
_journal_volume 71
_journal_year 2015
_chemical_formula_iupac '[Pd (C15 H13 F N O)2]'
_chemical_formula_moiety 'C30 H26 F2 N2 O2 Pd'
_chemical_formula_sum 'C30 H26 F2 N2 O2 Pd'
_chemical_formula_weight 590.93
_chemical_melting_point_gt 508
_chemical_melting_point_lt 510
_chemical_name_systematic
;
Bis(2-{1-[(<i>E</i>)-(4-fluorobenzyl)imino]ethyl}phenolato-\k^2^<i>N</i>,<i>O</i>)palladium(II)
;
_space_group_IT_number 14
_symmetry_cell_setting monoclinic
_symmetry_space_group_name_Hall '-P 2ybc'
_symmetry_space_group_name_H-M 'P 1 21/c 1'
_atom_sites_solution_hydrogens geom
_atom_sites_solution_primary direct
_atom_sites_solution_secondary difmap
_audit_creation_method SHELXL-97
_cell_angle_alpha 90.00
_cell_angle_beta 124.963(4)
_cell_angle_gamma 90.00
_cell_formula_units_Z 2
_cell_length_a 7.5924(5)
_cell_length_b 21.9212(14)
_cell_length_c 9.3475(5)
_cell_measurement_reflns_used 2776
_cell_measurement_temperature 296(2)
_cell_measurement_theta_max 26.99
_cell_measurement_theta_min 3.24
_cell_volume 1274.97(15)
_computing_cell_refinement
;
APEX2 (Bruker, 2009)
;
_computing_data_collection
;
APEX2 (Bruker, 2009)
;
_computing_data_reduction
;
SAINT (Bruker, 2009)
;
_computing_molecular_graphics
;
SHELXTL (Sheldrick, 2008)
;
_computing_publication_material
;
SHELXTL (Sheldrick, 2008), PLATON (Spek, 2009),
Mercury (Macrae <i>et al</i>., 2006) and publCIF (Westrip,
2010)
;
_computing_structure_refinement
;
SHELXTL (Sheldrick, 2008)
;
_computing_structure_solution
;
SHELXTL (Sheldrick, 2008)
;
_diffrn_ambient_temperature 296(2)
_diffrn_measured_fraction_theta_full 0.999
_diffrn_measured_fraction_theta_max 0.999
_diffrn_measurement_device_type 'Bruker APEXII CCD area-detector'
_diffrn_measurement_method '\f and \w scans'
_diffrn_radiation_monochromator graphite
_diffrn_radiation_source 'sealed tube'
_diffrn_radiation_type MoK\a
_diffrn_radiation_wavelength 0.71073
_diffrn_reflns_av_R_equivalents 0.0571
_diffrn_reflns_av_sigmaI/netI 0.0164
_diffrn_reflns_limit_h_max 9
_diffrn_reflns_limit_h_min -9
_diffrn_reflns_limit_k_max 28
_diffrn_reflns_limit_k_min -28
_diffrn_reflns_limit_l_max 11
_diffrn_reflns_limit_l_min -11
_diffrn_reflns_number 38866
_diffrn_reflns_theta_full 26.99
_diffrn_reflns_theta_max 26.99
_diffrn_reflns_theta_min 3.24
_diffrn_standards_number 0
_exptl_absorpt_coefficient_mu 0.773
_exptl_absorpt_correction_T_max 0.8302
_exptl_absorpt_correction_T_min 0.6985
_exptl_absorpt_correction_type multi-scan
_exptl_absorpt_process_details
;
(SADABS; Bruker, 2009)
;
_exptl_crystal_colour Yellow
_exptl_crystal_density_diffrn 1.539
_exptl_crystal_density_method 'not measured'
_exptl_crystal_description Block
_exptl_crystal_F_000 600
_exptl_crystal_size_max 0.50
_exptl_crystal_size_mid 0.25
_exptl_crystal_size_min 0.25
_refine_diff_density_max 0.242
_refine_diff_density_min -0.478
_refine_ls_extinction_method none
_refine_ls_goodness_of_fit_ref 1.300
_refine_ls_hydrogen_treatment constr
_refine_ls_matrix_type full
_refine_ls_number_parameters 170
_refine_ls_number_reflns 2776
_refine_ls_number_restraints 0
_refine_ls_restrained_S_all 1.300
_refine_ls_R_factor_all 0.0346
_refine_ls_R_factor_gt 0.0341
_refine_ls_shift/su_max 0.000
_refine_ls_shift/su_mean 0.000
_refine_ls_structure_factor_coef Fsqd
_refine_ls_weighting_details 'calc w=1/[\s^2^(Fo^2^)+(0.0086P)^2^+1.3994P] where P=(Fo^2^+2Fc^2^)/3'
_refine_ls_weighting_scheme calc
_refine_ls_wR_factor_gt 0.0721
_refine_ls_wR_factor_ref 0.0725
_reflns_number_gt 2720
_reflns_number_total 2776
_reflns_threshold_expression I>2\s(I)
_cod_data_source_file sj5444sup1.cf
_cod_data_source_block I
_cod_original_sg_symbol_H-M 'P 21/c'
_cod_database_code 2240487
_cod_database_fobs_code 2240487

loop_
_symmetry_equiv_pos_as_xyz
'x, y, z'
'-x, y+1/2, -z+1/2'
'-x, -y, -z'
'x, -y-1/2, z-1/2'

loop_
_atom_site_type_symbol
_atom_site_label
_atom_site_fract_x
_atom_site_fract_y
_atom_site_fract_z
_atom_site_U_iso_or_equiv
_atom_site_adp_type
_atom_site_calc_flag
_atom_site_refinement_flags
_atom_site_occupancy
_atom_site_symmetry_multiplicity
Pd Pd1 0.5000 1.0000 1.0000 0.03202(9) Uani d S 1 2
F F1 1.3139(4) 0.77987(11) 1.2186(5) 0.1153(11) Uani d . 1 1
O O1 0.5384(3) 1.04581(9) 0.8375(2) 0.0462(5) Uani d . 1 1
N N1 0.4268(3) 0.92521(9) 0.8478(3) 0.0343(4) Uani d . 1 1
C C1 0.7655(7) 0.78728(16) 1.0865(7) 0.0924(16) Uani d . 1 1
H H1A 0.6670 0.7629 1.0890 0.111 Uiso calc R 1 1
C C2 0.9701(7) 0.76567(18) 1.1567(8) 0.117(2) Uani d . 1 1
H H2A 1.0108 0.7272 1.2078 0.140 Uiso calc R 1 1
C C3 1.1113(6) 0.80149(15) 1.1502(6) 0.0716(11) Uani d . 1 1
C C4 1.0618(5) 0.85845(14) 1.0834(4) 0.0495(7) Uani d . 1 1
H H4A 1.1627 0.8827 1.0839 0.059 Uiso calc R 1 1
C C5 0.8555(5) 0.87966(12) 1.0140(4) 0.0416(6) Uani d . 1 1
H H5 0.8184 0.9188 0.9670 0.050 Uiso calc R 1 1
C C6 0.7048(5) 0.84467(12) 1.0125(4) 0.0411(6) Uani d . 1 1
C C7 0.4795(5) 0.86633(12) 0.9399(4) 0.0429(6) Uani d . 1 1
H H7A 0.3781 0.8358 0.8598 0.051 Uiso calc R 1 1
H H7B 0.4629 0.8702 1.0349 0.051 Uiso calc R 1 1
C C8 0.3497(4) 0.92650(12) 0.6831(4) 0.0382(6) Uani d . 1 1
C C9 0.2963(4) 0.98338(13) 0.5855(3) 0.0381(6) Uani d . 1 1
C C10 0.3929(4) 1.03958(13) 0.6678(3) 0.0390(6) Uani d . 1 1
C C11 0.3352(6) 1.09165(15) 0.5625(4) 0.0527(7) Uani d . 1 1
H H11A 0.3971 1.1289 0.6147 0.063 Uiso calc R 1 1
C C12 0.1898(6) 1.08905(16) 0.3845(4) 0.0578(8) Uani d . 1 1
H H12A 0.1554 1.1243 0.3181 0.069 Uiso calc R 1 1
C C13 0.0945(5) 1.03431(17) 0.3037(4) 0.0551(8) Uani d . 1 1
H H13A -0.0052 1.0326 0.1833 0.066 Uiso calc R 1 1
C C14 0.1479(5) 0.98286(15) 0.4023(4) 0.0482(7) Uani d . 1 1
H H14A 0.0844 0.9461 0.3468 0.058 Uiso calc R 1 1
C C15 0.3123(6) 0.86788(14) 0.5833(4) 0.0566(8) Uani d . 1 1
H H15A 0.3280 0.8756 0.4900 0.085 Uiso calc R 1 1
H H15B 0.1698 0.8531 0.5359 0.085 Uiso calc R 1 1
H H15C 0.4154 0.8378 0.6608 0.085 Uiso calc R 1 1

loop_
_atom_site_aniso_label
_atom_site_aniso_U_11
_atom_site_aniso_U_22
_atom_site_aniso_U_33
_atom_site_aniso_U_12
_atom_site_aniso_U_13
_atom_site_aniso_U_23
Pd1 0.03017(15) 0.03263(14) 0.03135(14) -0.00387(10) 0.01650(11) -0.00210(11)
F1 0.0547(14) 0.0598(14) 0.175(3) 0.0194(11) 0.0329(16) 0.0054(16)
O1 0.0568(12) 0.0479(11) 0.0349(10) -0.0199(9) 0.0269(9) -0.0048(8)
N1 0.0332(11) 0.0332(10) 0.0370(11) -0.0041(8) 0.0203(9) -0.0044(9)
C1 0.062(2) 0.0424(19) 0.143(4) -0.0064(17) 0.041(3) 0.027(2)
C2 0.066(3) 0.042(2) 0.183(6) 0.0083(19) 0.036(3) 0.038(3)
C3 0.0486(19) 0.0420(17) 0.089(3) 0.0076(15) 0.0185(19) -0.0048(17)
C4 0.0444(16) 0.0509(17) 0.0489(17) 0.0005(13) 0.0242(14) -0.0016(13)
C5 0.0495(16) 0.0367(13) 0.0406(14) 0.0042(12) 0.0269(13) 0.0054(11)
C6 0.0476(15) 0.0316(12) 0.0381(14) -0.0029(11) 0.0211(12) -0.0027(11)
C7 0.0504(16) 0.0328(13) 0.0514(16) -0.0084(11) 0.0327(14) -0.0041(12)
C8 0.0335(13) 0.0426(14) 0.0395(14) -0.0059(11) 0.0215(12) -0.0100(11)
C9 0.0350(13) 0.0478(15) 0.0337(13) -0.0014(11) 0.0209(11) -0.0032(11)
C10 0.0424(14) 0.0460(15) 0.0363(14) -0.0025(12) 0.0271(12) -0.0016(11)
C11 0.067(2) 0.0483(17) 0.0498(18) -0.0012(15) 0.0373(17) 0.0029(13)
C12 0.065(2) 0.062(2) 0.0513(18) 0.0141(16) 0.0365(17) 0.0169(16)
C13 0.0447(17) 0.079(2) 0.0360(15) 0.0042(16) 0.0197(13) 0.0037(15)
C14 0.0422(15) 0.0614(18) 0.0375(15) -0.0046(13) 0.0208(13) -0.0066(13)
C15 0.070(2) 0.0485(17) 0.0523(18) -0.0102(15) 0.0360(17) -0.0160(14)

loop_
_atom_type_symbol
_atom_type_description
_atom_type_scat_dispersion_real
_atom_type_scat_dispersion_imag
_atom_type_scat_source
C C 0.0033 0.0016 'International Tables Vol C Tables 4.2.6.8 and 6.1.1.4'
H H 0.0000 0.0000 'International Tables Vol C Tables 4.2.6.8 and 6.1.1.4'
F F 0.0171 0.0103 'International Tables Vol C Tables 4.2.6.8 and 6.1.1.4'
N N 0.0061 0.0033 'International Tables Vol C Tables 4.2.6.8 and 6.1.1.4'
O O 0.0106 0.0060 'International Tables Vol C Tables 4.2.6.8 and 6.1.1.4'
Pd Pd -0.9988 1.0072 'International Tables Vol C Tables 4.2.6.8 and 6.1.1.4'

loop_
_geom_angle_atom_site_label_1
_geom_angle_atom_site_label_2
_geom_angle_atom_site_label_3
_geom_angle_site_symmetry_1
_geom_angle_site_symmetry_3
_geom_angle
_geom_angle_publ_flag
O1 Pd1 O1 . 3_677 180.00(10) ?
O1 Pd1 N1 . 3_677 91.52(8) ?
O1 Pd1 N1 3_677 3_677 88.48(8) ?
O1 Pd1 N1 . . 88.48(8) y
O1 Pd1 N1 3_677 . 91.52(8) y
N1 Pd1 N1 3_677 . 180.0000(10) ?
C10 O1 Pd1 . . 118.68(16) ?
C8 N1 C7 . . 120.0(2) ?
C8 N1 Pd1 . . 124.82(18) ?
C7 N1 Pd1 . . 115.13(17) ?
C2 C1 C6 . . 120.9(4) ?
C2 C1 H1A . . 119.6 ?
C6 C1 H1A . . 119.6 ?
C3 C2 C1 . . 118.9(4) ?
C3 C2 H2A . . 120.6 ?
C1 C2 H2A . . 120.6 ?
C4 C3 C2 . . 122.6(3) ?
C4 C3 F1 . . 118.5(4) ?
C2 C3 F1 . . 118.9(3) ?
C3 C4 C5 . . 117.8(3) ?
C3 C4 H4A . . 121.1 ?
C5 C4 H4A . . 121.1 ?
C6 C5 C4 . . 121.9(3) ?
C6 C5 H5 . . 119.0 ?
C4 C5 H5 . . 119.0 ?
C5 C6 C1 . . 117.9(3) ?
C5 C6 C7 . . 123.5(2) ?
C1 C6 C7 . . 118.6(3) ?
N1 C7 C6 . . 113.4(2) ?
N1 C7 H7A . . 108.9 ?
C6 C7 H7A . . 108.9 ?
N1 C7 H7B . . 108.9 ?
C6 C7 H7B . . 108.9 ?
H7A C7 H7B . . 107.7 ?
N1 C8 C9 . . 122.4(2) ?
N1 C8 C15 . . 120.7(3) ?
C9 C8 C15 . . 116.9(2) ?
C14 C9 C10 . . 118.1(3) ?
C14 C9 C8 . . 119.6(3) ?
C10 C9 C8 . . 122.2(2) ?
O1 C10 C11 . . 117.9(3) ?
O1 C10 C9 . . 124.0(2) ?
C11 C10 C9 . . 118.1(3) ?
C12 C11 C10 . . 121.8(3) ?
C12 C11 H11A . . 119.1 ?
C10 C11 H11A . . 119.1 ?
C11 C12 C13 . . 120.3(3) ?
C11 C12 H12A . . 119.9 ?
C13 C12 H12A . . 119.9 ?
C14 C13 C12 . . 119.3(3) ?
C14 C13 H13A . . 120.3 ?
C12 C13 H13A . . 120.3 ?
C13 C14 C9 . . 122.4(3) ?
C13 C14 H14A . . 118.8 ?
C9 C14 H14A . . 118.8 ?
C8 C15 H15A . . 109.5 ?
C8 C15 H15B . . 109.5 ?
H15A C15 H15B . . 109.5 ?
C8 C15 H15C . . 109.5 ?
H15A C15 H15C . . 109.5 ?
H15B C15 H15C . . 109.5 ?

loop_
_geom_bond_atom_site_label_1
_geom_bond_atom_site_label_2
_geom_bond_site_symmetry_2
_geom_bond_distance
_geom_bond_publ_flag
Pd1 O1 . 1.9770(18) y
Pd1 O1 3_677 1.9770(18) ?
Pd1 N1 3_677 2.028(2) ?
Pd1 N1 . 2.028(2) y
F1 C3 . 1.369(4) ?
O1 C10 . 1.321(3) ?
N1 C8 . 1.297(3) ?
N1 C7 . 1.474(3) ?
C1 C2 . 1.378(6) ?
C1 C6 . 1.381(4) ?
C1 H1A . 0.9300 ?
C2 C3 . 1.358(6) ?
C2 H2A . 0.9300 ?
C3 C4 . 1.349(5) ?
C4 C5 . 1.387(4) ?
C4 H4A . 0.9300 ?
C5 C6 . 1.371(4) ?
C5 H5 . 0.9300 ?
C6 C7 . 1.510(4) ?
C7 H7A . 0.9700 ?
C7 H7B . 0.9700 ?
C8 C9 . 1.458(4) ?
C8 C15 . 1.516(4) ?
C9 C14 . 1.411(4) ?
C9 C10 . 1.415(4) ?
C10 C11 . 1.403(4) ?
C11 C12 . 1.373(5) ?
C11 H11A . 0.9300 ?
C12 C13 . 1.381(5) ?
C12 H12A . 0.9300 ?
C13 C14 . 1.363(5) ?
C13 H13A . 0.9300 ?
C14 H14A . 0.9300 ?
C15 H15A . 0.9600 ?
C15 H15B . 0.9600 ?
C15 H15C . 0.9600 ?

loop_
_geom_hbond_atom_site_label_D
_geom_hbond_atom_site_label_H
_geom_hbond_atom_site_label_A
_geom_hbond_site_symmetry_A
_geom_hbond_distance_DH
_geom_hbond_distance_HA
_geom_hbond_distance_DA
_geom_hbond_angle_DHA
_geom_hbond_publ_flag
C4 H4A O1 3_777 0.93 2.50 3.405(5) 165 y

loop_
_geom_torsion_atom_site_label_1
_geom_torsion_atom_site_label_2
_geom_torsion_atom_site_label_3
_geom_torsion_atom_site_label_4
_geom_torsion_site_symmetry_1
_geom_torsion
N1 Pd1 O1 C10 3_677 -134.7(2)
N1 Pd1 O1 C10 . 45.3(2)
O1 Pd1 N1 C8 . -25.1(2)
O1 Pd1 N1 C8 3_677 154.9(2)
O1 Pd1 N1 C7 . 151.39(18)
O1 Pd1 N1 C7 3_677 -28.61(18)
C6 C1 C2 C3 . -0.8(9)
C1 C2 C3 C4 . 2.6(9)
C1 C2 C3 F1 . -179.5(5)
C2 C3 C4 C5 . -2.3(7)
F1 C3 C4 C5 . 179.8(3)
C3 C4 C5 C6 . 0.2(5)
C4 C5 C6 C1 . 1.4(5)
C4 C5 C6 C7 . 179.4(3)
C2 C1 C6 C5 . -1.1(7)
C2 C1 C6 C7 . -179.1(5)
C8 N1 C7 C6 . 87.6(3)
Pd1 N1 C7 C6 . -89.0(2)
C5 C6 C7 N1 . 8.3(4)
C1 C6 C7 N1 . -173.7(3)
C7 N1 C8 C9 . -179.5(2)
Pd1 N1 C8 C9 . -3.2(4)
C7 N1 C8 C15 . 0.2(4)
Pd1 N1 C8 C15 . 176.5(2)
N1 C8 C9 C14 . -157.8(3)
C15 C8 C9 C14 . 22.6(4)
N1 C8 C9 C10 . 24.0(4)
C15 C8 C9 C10 . -155.6(3)
Pd1 O1 C10 C11 . 141.1(2)
Pd1 O1 C10 C9 . -40.7(3)
C14 C9 C10 O1 . -178.0(3)
C8 C9 C10 O1 . 0.2(4)
C14 C9 C10 C11 . 0.2(4)
C8 C9 C10 C11 . 178.4(3)
O1 C10 C11 C12 . 178.2(3)
C9 C10 C11 C12 . -0.2(5)
C10 C11 C12 C13 . 0.4(5)
C11 C12 C13 C14 . -0.7(5)
C12 C13 C14 C9 . 0.8(5)
C10 C9 C14 C13 . -0.6(4)
C8 C9 C14 C13 . -178.8(3)
